data_7719731
loop_
_publ_author_name
'Song, Yixin'
'Yu, Hongwei'
'Wu, Hongping'
'Hu, Zhanggui'
'Wang, Jiyang'
'Wu, Yicheng'

_publ_section_title
;
 Synthesising a series of promising ultraviolet nonlinear optical
 materials with the aid of the flexibility of isolated
 [B<sub>5</sub>O<sub>10</sub>] groups.
;
_journal_issue 44
_journal_name_full 'Dalton transactions (Cambridge, England : 2003)'
_journal_page_first 16356
_journal_page_last 16362
_journal_paper_doi 10.1039/d5dt01944c
_journal_volume 54
_journal_year 2025
_chemical_formula_sum 'B15 K7 Mg O30 Sc2'
_chemical_formula_weight 1030.08
_space_group_crystal_system trigonal
_space_group_IT_number 155
_space_group_name_Hall 'R 3 2"'
_space_group_name_H-M_alt 'R 3 2 :H'
_audit_block_doi 10.5517/ccdc.csd.cc2p2pn4
_audit_creation_method SHELXL-2018/3
_audit_update_record
;
2025-07-23 deposited with the CCDC.	2025-10-07 downloaded from the CCDC.
;
_cell_angle_alpha 90
_cell_angle_beta 90
_cell_angle_gamma 120
_cell_formula_units_Z 3
_cell_length_a 12.9882(13)
_cell_length_b 12.9882(13)
_cell_length_c 14.330(2)
_cell_measurement_reflns_used 860
_cell_measurement_temperature 273(2)
_cell_measurement_theta_max 21.75
_cell_measurement_theta_min 3.12
_cell_volume 2093.5(4)
_computing_structure_refinement 'SHELXL-2018/3 (Sheldrick, 2018)'
_computing_structure_solution 'SHELXT 2018/2 (Sheldrick, 2018)'
_diffrn_ambient_temperature 273(2)
_diffrn_measured_fraction_theta_full 1.000
_diffrn_measured_fraction_theta_max 1.000
_diffrn_measurement_device_type Bruker
_diffrn_radiation_type MoK\a
_diffrn_radiation_wavelength 0.71073
_diffrn_reflns_av_R_equivalents 0.1333
_diffrn_reflns_av_unetI/netI 0.0803
_diffrn_reflns_Laue_measured_fraction_full 1.000
_diffrn_reflns_Laue_measured_fraction_max 1.000
_diffrn_reflns_limit_h_max 15
_diffrn_reflns_limit_h_min -16
_diffrn_reflns_limit_k_max 15
_diffrn_reflns_limit_k_min -16
_diffrn_reflns_limit_l_max 18
_diffrn_reflns_limit_l_min -18
_diffrn_reflns_number 9742
_diffrn_reflns_point_group_measured_fraction_full 1.000
_diffrn_reflns_point_group_measured_fraction_max 1.000
_diffrn_reflns_theta_full 25.242
_diffrn_reflns_theta_max 27.501
_diffrn_reflns_theta_min 2.302
_exptl_absorpt_coefficient_mu 1.678
_exptl_crystal_colour white
_exptl_crystal_density_diffrn 2.451
_exptl_crystal_description lumpy
_exptl_crystal_F_000 1506
_refine_diff_density_max 0.487
_refine_diff_density_min -0.505
_refine_diff_density_rms 0.118
_refine_ls_abs_structure_details
;
 Flack x determined using 285 quotients [(I+)-(I-)]/[(I+)+(I-)]
 (Parsons, Flack and Wagner, Acta Cryst. B69 (2013) 249-259).
;
_refine_ls_abs_structure_Flack 0.08(5)
_refine_ls_extinction_method none
_refine_ls_goodness_of_fit_ref 1.032
_refine_ls_hydrogen_treatment undef
_refine_ls_matrix_type full
_refine_ls_number_parameters 86
_refine_ls_number_reflns 1090
_refine_ls_number_restraints 0
_refine_ls_restrained_S_all 1.032
_refine_ls_R_factor_all 0.0821
_refine_ls_R_factor_gt 0.0462
_refine_ls_shift/su_max 0.000
_refine_ls_shift/su_mean 0.000
_refine_ls_structure_factor_coef Fsqd
_refine_ls_weighting_details 'w=1/[\s^2^(Fo^2^)+(0.0324P)^2^+8.6826P] where P=(Fo^2^+2Fc^2^)/3'
_refine_ls_weighting_scheme calc
_refine_ls_wR_factor_gt 0.0856
_refine_ls_wR_factor_ref 0.0982
_reflns_Friedel_coverage 0.769
_reflns_Friedel_fraction_full 1.000
_reflns_Friedel_fraction_max 1.000
_reflns_number_gt 817
_reflns_number_total 1090
_reflns_threshold_expression 'I > 2\s(I)'
_cod_data_source_file d5dt01944c2.cif
_cod_data_source_block 1_a_CCDC2
_cod_depositor_comments 'Adding full bibliography for 7719727--7719734.cif.'
_cod_original_cell_volume 2093.6(5)
_cod_database_code 7719731
_shelx_shelxl_version_number 2018/3
_shelx_space_group_comment
;
The symmetry employed for this shelxl refinement is uniquely defined
by the following loop, which should always be used as a source of
symmetry information in preference to the above space-group names.
They are only intended as comments.
;

loop_
_space_group_symop_operation_xyz
'x, y, z'
'-y, x-y, z'
'-x+y, -x, z'
'y, x, -z'
'x-y, -y, -z'
'-x, -x+y, -z'
'x+2/3, y+1/3, z+1/3'
'-y+2/3, x-y+1/3, z+1/3'
'-x+y+2/3, -x+1/3, z+1/3'
'y+2/3, x+1/3, -z+1/3'
'x-y+2/3, -y+1/3, -z+1/3'
'-x+2/3, -x+y+1/3, -z+1/3'
'x+1/3, y+2/3, z+2/3'
'-y+1/3, x-y+2/3, z+2/3'
'-x+y+1/3, -x+2/3, z+2/3'
'y+1/3, x+2/3, -z+2/3'
'x-y+1/3, -y+2/3, -z+2/3'
'-x+1/3, -x+y+2/3, -z+2/3'

loop_
_atom_site_label
_atom_site_type_symbol
_atom_site_fract_x
_atom_site_fract_y
_atom_site_fract_z
_atom_site_U_iso_or_equiv
_atom_site_adp_type
_atom_site_occupancy
_atom_site_site_symmetry_order
_atom_site_calc_flag
_atom_site_refinement_flags_posn
_atom_site_refinement_flags_adp
_atom_site_refinement_flags_occupancy
_atom_site_disorder_assembly
_atom_site_disorder_group
Sc1 Sc 0.333333 0.666667 0.45604(17) 0.0129(5) Uani 1 3 d S T P . .
K1 K 0.666667 0.87683(18) 0.333333 0.0229(6) Uani 1 2 d S T P . .
K2 K 0.333333 0.666667 0.166667 0.0275(11) Uani 1 6 d S T P . .
K3 K 0.4886(2) 0.4886(2) 0.500000 0.0305(7) Uani 1 2 d S T P . .
Mg1 Mg 0.666667 0.333333 0.333333 0.0053(11) Uani 1 6 d S T P . .
O1 O 0.5149(5) 0.6669(4) 0.2491(4) 0.0182(12) Uani 1 1 d . . . . .
O2 O 0.5932(5) 0.3964(5) 0.2321(3) 0.0182(11) Uani 1 1 d . . . . .
O3 O 0.3899(4) 0.5698(4) 0.3802(3) 0.0162(12) Uani 1 1 d . . . . .
O4 O 0.4888(5) 0.4828(5) 0.3047(4) 0.0227(13) Uani 1 1 d . . . . .
O5 O 0.5939(4) 0.5611(4) 0.1627(4) 0.0199(12) Uani 1 1 d . . . . .
B1 B 0.5809(10) 0.666667 0.166667 0.017(3) Uani 1 2 d S T P . .
B2 B 0.4641(7) 0.5762(7) 0.3133(6) 0.0128(19) Uani 1 1 d . . . . .
B3 B 0.5604(7) 0.4778(7) 0.2338(6) 0.0133(19) Uani 1 1 d . . . . .

loop_
_atom_site_aniso_label
_atom_site_aniso_U_11
_atom_site_aniso_U_22
_atom_site_aniso_U_33
_atom_site_aniso_U_23
_atom_site_aniso_U_13
_atom_site_aniso_U_12
Sc1 0.0125(8) 0.0125(8) 0.0138(13) 0.000 0.000 0.0062(4)
K1 0.0198(14) 0.0239(10) 0.0237(15) -0.0006(6) -0.0013(11) 0.0099(7)
K2 0.0215(14) 0.0215(14) 0.039(3) 0.000 0.000 0.0108(7)
K3 0.0308(11) 0.0308(11) 0.0266(14) 0.0078(6) -0.0078(6) 0.0130(13)
Mg1 0.0065(16) 0.0065(16) 0.003(3) 0.000 0.000 0.0033(8)
O1 0.026(3) 0.018(3) 0.014(3) 0.002(2) 0.003(2) 0.013(3)
O2 0.026(3) 0.023(3) 0.012(3) 0.001(3) 0.005(3) 0.017(2)
O3 0.017(3) 0.019(3) 0.016(3) 0.000(2) 0.003(2) 0.011(3)
O4 0.038(4) 0.027(3) 0.016(3) 0.010(2) 0.013(3) 0.027(3)
O5 0.029(3) 0.019(3) 0.014(3) 0.005(3) 0.009(2) 0.013(3)
B1 0.018(5) 0.021(6) 0.014(7) 0.002(5) 0.001(3) 0.010(3)
B2 0.012(4) 0.013(5) 0.013(4) 0.000(4) -0.003(3) 0.006(4)
B3 0.013(5) 0.014(5) 0.016(5) 0.001(4) 0.000(4) 0.010(4)

loop_
_atom_type_symbol
_atom_type_description
_atom_type_scat_dispersion_real
_atom_type_scat_dispersion_imag
_atom_type_scat_source
B B 0.0013 0.0007 'International Tables Vol C Tables 4.2.6.8 and 6.1.1.4'
K K 0.2009 0.2494 'International Tables Vol C Tables 4.2.6.8 and 6.1.1.4'
Mg Mg 0.0486 0.0363 'International Tables Vol C Tables 4.2.6.8 and 6.1.1.4'
O O 0.0106 0.0060 'International Tables Vol C Tables 4.2.6.8 and 6.1.1.4'
Sc Sc 0.2519 0.3716 'International Tables Vol C Tables 4.2.6.8 and 6.1.1.4'

loop_
_geom_angle_atom_site_label_1
_geom_angle_atom_site_label_2
_geom_angle_atom_site_label_3
_geom_angle
_geom_angle_site_symmetry_1
_geom_angle_site_symmetry_3
_geom_angle_publ_flag
O3 Sc1 O3 94.7(2) 2_665 3_565 ?
O3 Sc1 O3 94.7(2) 2_665 . ?
O3 Sc1 O3 94.7(2) 3_565 . ?
O3 Sc1 O2 89.2(2) 2_665 9_565 ?
O3 Sc1 O2 163.8(2) 3_565 9_565 ?
O3 Sc1 O2 100.7(2) . 9_565 ?
O3 Sc1 O2 163.8(2) 2_665 8 ?
O3 Sc1 O2 100.7(2) 3_565 8 ?
O3 Sc1 O2 89.2(2) . 8 ?
O2 Sc1 O2 74.62(19) 9_565 8 ?
O3 Sc1 O2 100.7(2) 2_665 7_455 ?
O3 Sc1 O2 89.23(19) 3_565 7_455 ?
O3 Sc1 O2 163.8(2) . 7_455 ?
O2 Sc1 O2 74.62(19) 9_565 7_455 ?
O2 Sc1 O2 74.62(19) 8 7_455 ?
O3 Sc1 Mg1 121.90(15) 2_665 7_455 ?
O3 Sc1 Mg1 121.90(15) 3_565 7_455 ?
O3 Sc1 Mg1 121.90(15) . 7_455 ?
O2 Sc1 Mg1 44.42(12) 9_565 7_455 ?
O2 Sc1 Mg1 44.42(12) 8 7_455 ?
O2 Sc1 Mg1 44.42(12) 7_455 7_455 ?
O3 Sc1 K3 41.87(14) 2_665 2_665 ?
O3 Sc1 K3 115.03(14) 3_565 2_665 ?
O3 Sc1 K3 125.73(14) . 2_665 ?
O2 Sc1 K3 59.21(16) 9_565 2_665 ?
O2 Sc1 K3 124.72(14) 8 2_665 ?
O2 Sc1 K3 65.64(16) 7_455 2_665 ?
Mg1 Sc1 K3 80.47(4) 7_455 2_665 ?
O3 Sc1 K3 125.72(14) 2_665 3_565 ?
O3 Sc1 K3 41.87(14) 3_565 3_565 ?
O3 Sc1 K3 115.03(14) . 3_565 ?
O2 Sc1 K3 124.72(14) 9_565 3_565 ?
O2 Sc1 K3 65.64(16) 8 3_565 ?
O2 Sc1 K3 59.21(16) 7_455 3_565 ?
Mg1 Sc1 K3 80.47(4) 7_455 3_565 ?
K3 Sc1 K3 117.32(2) 2_665 3_565 ?
O3 Sc1 K3 115.04(14) 2_665 . ?
O3 Sc1 K3 125.73(14) 3_565 . ?
O3 Sc1 K3 41.88(14) . . ?
O2 Sc1 K3 65.64(16) 9_565 . ?
O2 Sc1 K3 59.21(16) 8 . ?
O2 Sc1 K3 124.72(14) 7_455 . ?
Mg1 Sc1 K3 80.47(4) 7_455 . ?
K3 Sc1 K3 117.31(2) 2_665 . ?
K3 Sc1 K3 117.32(2) 3_565 . ?
O3 Sc1 K2 58.10(15) 2_665 . ?
O3 Sc1 K2 58.10(15) 3_565 . ?
O3 Sc1 K2 58.10(15) . . ?
O2 Sc1 K2 135.58(12) 9_565 . ?
O2 Sc1 K2 135.58(12) 8 . ?
O2 Sc1 K2 135.58(12) 7_455 . ?
Mg1 Sc1 K2 180.0 7_455 . ?
K3 Sc1 K2 99.53(4) 2_665 . ?
K3 Sc1 K2 99.53(4) 3_565 . ?
K3 Sc1 K2 99.53(4) . . ?
O3 Sc1 K1 66.85(14) 2_665 2_665 ?
O3 Sc1 K1 38.06(14) 3_565 2_665 ?
O3 Sc1 K1 120.89(16) . 2_665 ?
O2 Sc1 K1 132.39(16) 9_565 2_665 ?
O2 Sc1 K1 123.93(16) 8 2_665 ?
O2 Sc1 K1 70.68(12) 7_455 2_665 ?
Mg1 Sc1 K1 114.88(3) 7_455 2_665 ?
K3 Sc1 K1 77.04(5) 2_665 2_665 ?
K3 Sc1 K1 58.99(5) 3_565 2_665 ?
K3 Sc1 K1 161.51(6) . 2_665 ?
K2 Sc1 K1 65.12(3) . 2_665 ?
O1 K1 O1 100.4(2) . 18_655 ?
O1 K1 O5 50.38(15) . 11_565 ?
O1 K1 O5 85.90(16) 18_655 11_565 ?
O1 K1 O5 85.90(16) . 9_565 ?
O1 K1 O5 50.39(15) 18_655 9_565 ?
O5 K1 O5 112.7(2) 11_565 9_565 ?
O1 K1 O3 131.20(14) . 16 ?
O1 K1 O3 72.48(15) 18_655 16 ?
O5 K1 O3 80.82(14) 11_565 16 ?
O5 K1 O3 118.00(14) 9_565 16 ?
O1 K1 O3 72.49(15) . 2_665 ?
O1 K1 O3 131.20(14) 18_655 2_665 ?
O5 K1 O3 118.00(14) 11_565 2_665 ?
O5 K1 O3 80.82(14) 9_565 2_665 ?
O3 K1 O3 147.5(2) 16 2_665 ?
O1 K1 O4 157.91(14) . 16 ?
O1 K1 O4 98.32(14) 18_655 16 ?
O5 K1 O4 120.08(14) 11_565 16 ?
O5 K1 O4 115.25(13) 9_565 16 ?
O3 K1 O4 45.71(13) 16 16 ?
O3 K1 O4 103.31(14) 2_665 16 ?
O1 K1 O4 98.32(14) . 2_665 ?
O1 K1 O4 157.91(14) 18_655 2_665 ?
O5 K1 O4 115.25(13) 11_565 2_665 ?
O5 K1 O4 120.08(14) 9_565 2_665 ?
O3 K1 O4 103.31(14) 16 2_665 ?
O3 K1 O4 45.71(13) 2_665 2_665 ?
O4 K1 O4 66.33(17) 16 2_665 ?
O1 K1 B2 155.2(2) . 16 ?
O1 K1 B2 76.79(18) 18_655 16 ?
O5 K1 B2 104.91(18) 11_565 16 ?
O5 K1 B2 109.33(18) 9_565 16 ?
O3 K1 B2 24.20(17) 16 16 ?
O3 K1 B2 128.0(2) 2_665 16 ?
O4 K1 B2 25.34(17) 16 16 ?
O4 K1 B2 90.86(18) 2_665 16 ?
O1 K1 B2 76.79(18) . 2_665 ?
O1 K1 B2 155.2(2) 18_655 2_665 ?
O5 K1 B2 109.33(18) 11_565 2_665 ?
O5 K1 B2 104.91(18) 9_565 2_665 ?
O3 K1 B2 128.0(2) 16 2_665 ?
O3 K1 B2 24.20(17) 2_665 2_665 ?
O4 K1 B2 90.86(18) 16 2_665 ?
O4 K1 B2 25.34(17) 2_665 2_665 ?
B2 K1 B2 115.9(3) 16 2_665 ?
O1 K1 B1 94.7(2) . 9_565 ?
O1 K1 B1 24.96(18) 18_655 9_565 ?
O5 K1 B1 100.85(12) 11_565 9_565 ?
O5 K1 B1 25.48(19) 9_565 9_565 ?
O3 K1 B1 94.6(2) 16 9_565 ?
O3 K1 B1 106.27(18) 2_665 9_565 ?
O4 K1 B1 107.2(2) 16 9_565 ?
O4 K1 B1 141.60(10) 2_665 9_565 ?
B2 K1 B1 92.2(3) 16 9_565 ?
B2 K1 B1 130.3(2) 2_665 9_565 ?
O1 K1 B1 24.96(18) . . ?
O1 K1 B1 94.7(2) 18_655 . ?
O5 K1 B1 25.48(19) 11_565 . ?
O5 K1 B1 100.85(12) 9_565 . ?
O3 K1 B1 106.27(18) 16 . ?
O3 K1 B1 94.6(2) 2_665 . ?
O4 K1 B1 141.60(10) 16 . ?
O4 K1 B1 107.2(2) 2_665 . ?
B2 K1 B1 130.3(2) 16 . ?
B2 K1 B1 92.2(3) 2_665 . ?
B1 K1 B1 99.7(3) 9_565 . ?
O1 K2 O1 101.47(13) 11_565 12 ?
O1 K2 O1 127.0(2) 11_565 2_665 ?
O1 K2 O1 126.8(2) 12 2_665 ?
O1 K2 O1 126.8(2) 11_565 3_565 ?
O1 K2 O1 53.2(2) 12 3_565 ?
O1 K2 O1 101.46(13) 2_665 3_565 ?
O1 K2 O1 53.2(2) 11_565 . ?
O1 K2 O1 127.0(2) 12 . ?
O1 K2 O1 101.46(13) 2_665 . ?
O1 K2 O1 101.46(13) 3_565 . ?
O1 K2 O1 101.46(13) 11_565 10_455 ?
O1 K2 O1 101.46(13) 12 10_455 ?
O1 K2 O1 53.2(2) 2_665 10_455 ?
O1 K2 O1 127.0(2) 3_565 10_455 ?
O1 K2 O1 126.8(2) . 10_455 ?
O1 K2 B1 26.62(11) 11_565 . ?
O1 K2 B1 116.60(11) 12 . ?
O1 K2 B1 116.60(11) 2_665 . ?
O1 K2 B1 116.50(11) 3_565 . ?
O1 K2 B1 26.63(11) . . ?
O1 K2 B1 116.50(11) 10_455 . ?
O1 K2 B1 116.60(11) 11_565 2_665 ?
O1 K2 B1 116.50(11) 12 2_665 ?
O1 K2 B1 26.63(11) 2_665 2_665 ?
O1 K2 B1 116.60(11) 3_565 2_665 ?
O1 K2 B1 116.50(11) . 2_665 ?
O1 K2 B1 26.62(11) 10_455 2_665 ?
B1 K2 B1 119.999(2) . 2_665 ?
O1 K2 B1 116.50(11) 11_565 3_565 ?
O1 K2 B1 26.62(11) 12 3_565 ?
O1 K2 B1 116.50(11) 2_665 3_565 ?
O1 K2 B1 26.63(11) 3_565 3_565 ?
O1 K2 B1 116.60(11) . 3_565 ?
O1 K2 B1 116.60(11) 10_455 3_565 ?
B1 K2 B1 120.001(1) . 3_565 ?
B1 K2 B1 120.000(1) 2_665 3_565 ?
O1 K2 B2 24.04(17) 11_565 11_565 ?
O1 K2 B2 105.43(18) 12 11_565 ?
O1 K2 B2 111.12(18) 2_665 11_565 ?
O1 K2 B2 147.32(19) 3_565 11_565 ?
O1 K2 B2 70.28(19) . 11_565 ?
O1 K2 B2 77.45(17) 10_455 11_565 ?
B1 K2 B2 45.61(15) . 11_565 ?
B1 K2 B2 94.59(14) 2_665 11_565 ?
B1 K2 B2 128.29(15) 3_565 11_565 ?
O1 K2 B2 77.45(17) 11_565 12 ?
O1 K2 B2 24.04(17) 12 12 ?
O1 K2 B2 147.32(19) 2_665 12 ?
O1 K2 B2 70.28(19) 3_565 12 ?
O1 K2 B2 111.12(18) . 12 ?
O1 K2 B2 105.43(18) 10_455 12 ?
B1 K2 B2 94.59(14) . 12 ?
B1 K2 B2 128.28(15) 2_665 12 ?
B1 K2 B2 45.61(15) 3_565 12 ?
B2 K2 B2 83.1(2) 11_565 12 ?
O1 K2 B2 111.12(18) 11_565 2_665 ?
O1 K2 B2 147.32(19) 12 2_665 ?
O1 K2 B2 24.04(17) 2_665 2_665 ?
O1 K2 B2 105.43(18) 3_565 2_665 ?
O1 K2 B2 77.44(17) . 2_665 ?
O1 K2 B2 70.28(19) 10_455 2_665 ?
B1 K2 B2 94.59(14) . 2_665 ?
B1 K2 B2 45.61(15) 2_665 2_665 ?
B1 K2 B2 128.29(15) 3_565 2_665 ?
B2 K2 B2 103.4(3) 11_565 2_665 ?
B2 K2 B2 170.8(3) 12 2_665 ?
O3 K3 O3 175.1(2) . 4_556 ?
O3 K3 O4 128.85(14) . 4_556 ?
O3 K3 O4 51.07(14) 4_556 4_556 ?
O3 K3 O4 51.07(14) . . ?
O3 K3 O4 128.84(14) 4_556 . ?
O4 K3 O4 178.5(3) 4_556 . ?
O3 K3 O5 111.79(16) . 18_655 ?
O3 K3 O5 72.95(15) 4_556 18_655 ?
O4 K3 O5 90.12(16) 4_556 18_655 ?
O4 K3 O5 91.26(16) . 18_655 ?
O3 K3 O5 72.95(15) . 9_565 ?
O3 K3 O5 111.79(16) 4_556 9_565 ?
O4 K3 O5 91.25(16) 4_556 9_565 ?
O4 K3 O5 90.12(16) . 9_565 ?
O5 K3 O5 49.6(2) 18_655 9_565 ?
O3 K3 B2 26.49(18) . . ?
O3 K3 B2 155.06(18) 4_556 . ?
O4 K3 B2 152.55(19) 4_556 . ?
O4 K3 B2 27.90(18) . . ?
O5 K3 B2 94.05(19) 18_655 . ?
O5 K3 B2 71.4(2) 9_565 . ?
O3 K3 B2 155.06(18) . 4_556 ?
O3 K3 B2 26.49(18) 4_556 4_556 ?
O4 K3 B2 27.90(18) 4_556 4_556 ?
O4 K3 B2 152.55(19) . 4_556 ?
O5 K3 B2 71.4(2) 18_655 4_556 ?
O5 K3 B2 94.05(19) 9_565 4_556 ?
B2 K3 B2 164.3(3) . 4_556 ?
O3 K3 O2 118.65(14) . 17 ?
O3 K3 O2 59.37(13) 4_556 17 ?
O4 K3 O2 107.63(13) 4_556 17 ?
O4 K3 O2 71.81(12) . 17 ?
O5 K3 O2 87.12(13) 18_655 17 ?
O5 K3 O2 133.31(14) 9_565 17 ?
B2 K3 O2 99.68(19) . 17 ?
B2 K3 O2 85.86(18) 4_556 17 ?
O3 K3 O2 59.37(13) . 8 ?
O3 K3 O2 118.65(14) 4_556 8 ?
O4 K3 O2 71.81(12) 4_556 8 ?
O4 K3 O2 107.63(13) . 8 ?
O5 K3 O2 133.31(14) 18_655 8 ?
O5 K3 O2 87.12(13) 9_565 8 ?
B2 K3 O2 85.86(18) . 8 ?
B2 K3 O2 99.68(19) 4_556 8 ?
O2 K3 O2 139.00(18) 17 8 ?
O3 K3 B3 74.79(18) . 9_565 ?
O3 K3 B3 108.95(18) 4_556 9_565 ?
O4 K3 B3 73.21(19) 4_556 9_565 ?
O4 K3 B3 107.94(19) . 9_565 ?
O5 K3 B3 66.25(17) 18_655 9_565 ?
O5 K3 B3 23.63(17) 9_565 9_565 ?
B2 K3 B3 83.7(2) . 9_565 ?
B2 K3 B3 84.9(2) 4_556 9_565 ?
O2 K3 B3 153.36(16) 17 9_565 ?
O2 K3 B3 67.36(16) 8 9_565 ?
O3 K3 B3 108.95(18) . 18_655 ?
O3 K3 B3 74.78(18) 4_556 18_655 ?
O4 K3 B3 107.94(19) 4_556 18_655 ?
O4 K3 B3 73.21(19) . 18_655 ?
O5 K3 B3 23.63(17) 18_655 18_655 ?
O5 K3 B3 66.25(17) 9_565 18_655 ?
B2 K3 B3 84.9(2) . 18_655 ?
B2 K3 B3 83.7(2) 4_556 18_655 ?
O2 K3 B3 67.36(16) 17 18_655 ?
O2 K3 B3 153.36(16) 8 18_655 ?
B3 K3 B3 86.8(3) 9_565 18_655 ?
O2 Mg1 O2 78.07(19) 17 18_655 ?
O2 Mg1 O2 99.6(3) 17 . ?
O2 Mg1 O2 104.3(3) 18_655 . ?
O2 Mg1 O2 104.3(3) 17 2_655 ?
O2 Mg1 O2 176.3(3) 18_655 2_655 ?
O2 Mg1 O2 78.07(19) . 2_655 ?
O2 Mg1 O2 176.3(3) 17 3_665 ?
O2 Mg1 O2 99.6(3) 18_655 3_665 ?
O2 Mg1 O2 78.07(19) . 3_665 ?
O2 Mg1 O2 78.07(19) 2_655 3_665 ?
O2 Mg1 O2 78.07(19) 17 16_545 ?
O2 Mg1 O2 78.07(19) 18_655 16_545 ?
O2 Mg1 O2 176.3(3) . 16_545 ?
O2 Mg1 O2 99.6(3) 2_655 16_545 ?
O2 Mg1 O2 104.3(3) 3_665 16_545 ?
O2 Mg1 Sc1 46.66(12) 17 4_556 ?
O2 Mg1 Sc1 46.66(12) 18_655 4_556 ?
O2 Mg1 Sc1 133.34(12) . 4_556 ?
O2 Mg1 Sc1 133.34(12) 2_655 4_556 ?
O2 Mg1 Sc1 133.34(12) 3_665 4_556 ?
O2 Mg1 Sc1 46.66(12) 16_545 4_556 ?
O2 Mg1 Sc1 133.35(12) 17 13_544 ?
O2 Mg1 Sc1 133.35(12) 18_655 13_544 ?
O2 Mg1 Sc1 46.66(12) . 13_544 ?
O2 Mg1 Sc1 46.65(12) 2_655 13_544 ?
O2 Mg1 Sc1 46.65(12) 3_665 13_544 ?
O2 Mg1 Sc1 133.34(12) 16_545 13_544 ?
Sc1 Mg1 Sc1 180.0 4_556 13_544 ?
B2 O1 B1 124.7(5) . . ?
B2 O1 K2 104.7(4) . . ?
B1 O1 K2 99.4(5) . . ?
B2 O1 K1 111.0(5) . . ?
B1 O1 K1 103.2(3) . . ?
K2 O1 K1 113.54(19) . . ?
B3 O2 Mg1 133.3(5) . . ?
B3 O2 Sc1 133.2(5) . 13_544 ?
Mg1 O2 Sc1 88.92(17) . 13_544 ?
B3 O2 K3 95.3(5) . 15_554 ?
Mg1 O2 K3 109.3(2) . 15_554 ?
Sc1 O2 K3 85.66(17) 13_544 15_554 ?
B2 O3 Sc1 144.2(5) . . ?
B2 O3 K3 90.7(4) . . ?
Sc1 O3 K3 107.0(2) . . ?
B2 O3 K1 94.3(4) . 3_565 ?
Sc1 O3 K1 115.6(2) . 3_565 ?
K3 O3 K1 91.29(16) . 3_565 ?
B3 O4 B2 123.1(6) . . ?
B3 O4 K3 137.4(5) . . ?
B2 O4 K3 83.5(4) . . ?
B3 O4 K1 130.4(5) . 3_565 ?
B2 O4 K1 80.4(4) . 3_565 ?
K3 O4 K1 82.59(14) . 3_565 ?
B3 O5 B1 124.3(5) . . ?
B3 O5 K3 101.5(4) . 14_654 ?
B1 O5 K3 100.9(5) . 14_654 ?
B3 O5 K1 110.7(5) . 14_654 ?
B1 O5 K1 98.1(3) . 14_654 ?
K3 O5 K1 122.96(18) 14_654 14_654 ?
O1 B1 O1 107.9(9) 11_565 . ?
O1 B1 O5 112.1(3) 11_565 11_565 ?
O1 B1 O5 108.1(3) . 11_565 ?
O1 B1 O5 108.1(3) 11_565 . ?
O1 B1 O5 112.1(3) . . ?
O5 B1 O5 108.6(9) 11_565 . ?
O1 B1 K2 54.0(5) 11_565 . ?
O1 B1 K2 54.0(5) . . ?
O5 B1 K2 125.7(5) 11_565 . ?
O5 B1 K2 125.7(5) . . ?
O1 B1 K1 122.0(4) 11_565 . ?
O1 B1 K1 51.8(2) . . ?
O5 B1 K1 56.4(2) 11_565 . ?
O5 B1 K1 129.8(4) . . ?
K2 B1 K1 85.7(2) . . ?
O1 B1 K1 51.8(2) 11_565 14_654 ?
O1 B1 K1 122.0(4) . 14_654 ?
O5 B1 K1 129.8(4) 11_565 14_654 ?
O5 B1 K1 56.4(2) . 14_654 ?
K2 B1 K1 85.7(2) . 14_654 ?
K1 B1 K1 171.5(4) . 14_654 ?
O1 B1 K3 126.0(5) 11_565 14_654 ?
O1 B1 K3 126.0(5) . 14_654 ?
O5 B1 K3 54.3(5) 11_565 14_654 ?
O5 B1 K3 54.3(5) . 14_654 ?
K2 B1 K3 180.0 . 14_654 ?
K1 B1 K3 94.3(2) . 14_654 ?
K1 B1 K3 94.3(2) 14_654 14_654 ?
O3 B2 O1 123.9(7) . . ?
O3 B2 O4 118.6(7) . . ?
O1 B2 O4 117.5(7) . . ?
O3 B2 K3 62.8(4) . . ?
O1 B2 K3 145.9(5) . . ?
O4 B2 K3 68.6(4) . . ?
O3 B2 K1 61.5(4) . 3_565 ?
O1 B2 K1 135.4(5) . 3_565 ?
O4 B2 K1 74.2(4) . 3_565 ?
K3 B2 K1 78.5(2) . 3_565 ?
O3 B2 K2 89.8(4) . . ?
O1 B2 K2 51.3(3) . . ?
O4 B2 K2 129.6(5) . . ?
K3 B2 K2 152.5(3) . . ?
K1 B2 K2 87.0(2) 3_565 . ?
O3 B2 K1 97.4(4) . . ?
O1 B2 K1 47.2(4) . . ?
O4 B2 K1 127.4(5) . . ?
K3 B2 K1 100.9(2) . . ?
K1 B2 K1 157.0(3) 3_565 . ?
K2 B2 K1 83.47(18) . . ?
O2 B3 O5 120.5(7) . . ?
O2 B3 O4 122.5(7) . . ?
O5 B3 O4 116.9(6) . . ?
O2 B3 K3 84.4(5) . 14_654 ?
O5 B3 K3 54.9(4) . 14_654 ?
O4 B3 K3 132.8(5) . 14_654 ?
O2 B3 K1 100.4(5) . 14_654 ?
O5 B3 K1 48.0(4) . 14_654 ?
O4 B3 K1 116.8(5) . 14_654 ?
K3 B3 K1 91.3(2) 14_654 14_654 ?

loop_
_geom_bond_atom_site_label_1
_geom_bond_atom_site_label_2
_geom_bond_distance
_geom_bond_site_symmetry_2
_geom_bond_publ_flag
Sc1 O3 2.056(5) 2_665 ?
Sc1 O3 2.056(5) 3_565 ?
Sc1 O3 2.056(5) . ?
Sc1 O2 2.195(5) 9_565 ?
Sc1 O2 2.195(5) 8 ?
Sc1 O2 2.196(5) 7_455 ?
Sc1 Mg1 3.018(3) 7_455 ?
Sc1 K3 3.8048(6) 2_665 ?
Sc1 K3 3.8048(6) 3_565 ?
Sc1 K3 3.8048(6) . ?
Sc1 K2 4.147(3) . ?
Sc1 K1 4.1796(12) 2_665 ?
K1 O1 2.721(5) . ?
K1 O1 2.721(5) 18_655 ?
K1 O5 2.836(5) 11_565 ?
K1 O5 2.836(5) 9_565 ?
K1 O3 2.857(5) 16 ?
K1 O3 2.857(5) 2_665 ?
K1 O4 3.163(6) 16 ?
K1 O4 3.163(6) 2_665 ?
K1 B2 3.241(8) 16 ?
K1 B2 3.241(8) 2_665 ?
K1 B1 3.3698(18) 9_565 ?
K1 B1 3.3699(18) . ?
K2 O1 2.636(5) 11_565 ?
K2 O1 2.636(5) 12 ?
K2 O1 2.636(5) 2_665 ?
K2 O1 2.636(5) 3_565 ?
K2 O1 2.636(5) . ?
K2 O1 2.636(5) 10_455 ?
K2 B1 3.215(13) . ?
K2 B1 3.215(13) 2_665 ?
K2 B1 3.215(13) 3_565 ?
K2 B2 3.267(8) 11_565 ?
K2 B2 3.267(8) 12 ?
K2 B2 3.267(8) 2_665 ?
K3 O3 2.656(5) . ?
K3 O3 2.656(5) 4_556 ?
K3 O4 2.799(5) 4_556 ?
K3 O4 2.799(5) . ?
K3 O5 2.833(6) 18_655 ?
K3 O5 2.833(6) 9_565 ?
K3 B2 2.986(8) . ?
K3 B2 2.986(8) 4_556 ?
K3 O2 3.278(6) 17 ?
K3 O2 3.278(6) 8 ?
K3 B3 3.395(8) 9_565 ?
K3 B3 3.395(8) 18_655 ?
Mg1 O2 2.113(4) 17 ?
Mg1 O2 2.113(4) 18_655 ?
Mg1 O2 2.113(4) . ?
Mg1 O2 2.113(4) 2_655 ?
Mg1 O2 2.113(4) 3_665 ?
Mg1 O2 2.113(4) 16_545 ?
O1 B2 1.375(9) . ?
O1 B1 1.461(9) . ?
O2 B3 1.323(9) . ?
O3 B2 1.332(9) . ?
O4 B3 1.401(9) . ?
O4 B2 1.407(9) . ?
O5 B3 1.388(9) . ?
O5 B1 1.464(9) . ?
